data_2204726
loop_
_publ_author_name
'Clark, Timothy J.'
'Lough, Alan J.'
'Chivers, Tristram'
'Manners, Ian'

_publ_section_title
;
 1,3,5-Trichloro-1\l^6^,2,4,6-thiatriazin-1-one
;
_journal_issue 12
_journal_name_full 'Acta Crystallographica Section E'
_journal_page_first o2402
_journal_page_last o2403
_journal_paper_doi 10.1107/S160053680402971X
_journal_volume 60
_journal_year 2004
_chemical_formula_iupac 'C2 Cl3 N3 O S'
_chemical_formula_moiety 'C2 Cl3 N3 O S'
_chemical_formula_sum 'C2 Cl3 N3 O S'
_chemical_formula_weight 220.46
_chemical_name_systematic
;
1,3,5-Trichloro-1\l^6^,2,4,6-thiatriazin-1-one
;
_space_group_IT_number 14
_symmetry_cell_setting monoclinic
_symmetry_space_group_name_Hall '-P 2yn'
_symmetry_space_group_name_H-M 'P 1 21/n 1'
_atom_sites_solution_hydrogens none
_atom_sites_solution_primary direct
_atom_sites_solution_secondary difmap
_cell_angle_alpha 90.00
_cell_angle_beta 93.1840(7)
_cell_angle_gamma 90.00
_cell_formula_units_Z 16
_cell_length_a 18.6270(3)
_cell_length_b 7.31600(10)
_cell_length_c 21.2340(5)
_cell_measurement_reflns_used 19673
_cell_measurement_temperature 150.0(10)
_cell_measurement_theta_max 27.5
_cell_measurement_theta_min 2.6
_cell_volume 2889.20(9)
_computing_cell_refinement 'DENZO-SMN (Otwinowski & Minor, 1997)'
_computing_data_collection 'COLLECT (Nonius, 1997-2003)'
_computing_data_reduction DENZO-SMN
_computing_molecular_graphics SHELXTL
_computing_publication_material SHELXTL
_computing_structure_refinement SHELXTL
_computing_structure_solution 'SHELXTL (Sheldrick, 2001)'
_diffrn_ambient_temperature 150.0(10)
_diffrn_detector_area_resol_mean 9
_diffrn_measured_fraction_theta_full 0.996
_diffrn_measured_fraction_theta_max 0.993
_diffrn_measurement_device_type 'Nonius KappaCCD'
_diffrn_measurement_method '\f scans and \w scans with \k offsets'
_diffrn_radiation_monochromator graphite
_diffrn_radiation_source 'fine-focus sealed tube'
_diffrn_radiation_type MoK\a
_diffrn_radiation_wavelength 0.71073
_diffrn_reflns_av_R_equivalents 0.0439
_diffrn_reflns_av_sigmaI/netI 0.0551
_diffrn_reflns_limit_h_max 24
_diffrn_reflns_limit_h_min -24
_diffrn_reflns_limit_k_max 9
_diffrn_reflns_limit_k_min -9
_diffrn_reflns_limit_l_max 27
_diffrn_reflns_limit_l_min -20
_diffrn_reflns_number 19673
_diffrn_reflns_theta_full 27.51
_diffrn_reflns_theta_max 27.51
_diffrn_reflns_theta_min 2.83
_diffrn_standards_decay_% 0
_diffrn_standards_interval_count 0
_diffrn_standards_interval_time 0
_diffrn_standards_number 0
_exptl_absorpt_coefficient_mu 1.484
_exptl_absorpt_correction_T_max 0.795
_exptl_absorpt_correction_T_min 0.681
_exptl_absorpt_correction_type multi-scan
_exptl_absorpt_process_details '(SORTAV; Blessing, 1995)'
_exptl_crystal_colour white
_exptl_crystal_density_diffrn 2.027
_exptl_crystal_density_method 'not measured'
_exptl_crystal_description plate
_exptl_crystal_F_000 1728
_exptl_crystal_size_max 0.43
_exptl_crystal_size_mid 0.38
_exptl_crystal_size_min 0.16
_refine_diff_density_max 0.379
_refine_diff_density_min -0.430
_refine_ls_extinction_coef none
_refine_ls_extinction_method none
_refine_ls_goodness_of_fit_ref 1.017
_refine_ls_hydrogen_treatment none
_refine_ls_matrix_type full
_refine_ls_number_parameters 362
_refine_ls_number_reflns 6606
_refine_ls_number_restraints 0
_refine_ls_restrained_S_all 1.017
_refine_ls_R_factor_all 0.0504
_refine_ls_R_factor_gt 0.0324
_refine_ls_shift/su_max 0.001
_refine_ls_shift/su_mean 0.000
_refine_ls_structure_factor_coef Fsqd
_refine_ls_weighting_details 'calc w = 1/[\s^2^(Fo^2^)+(0.0235P)^2^+0.8966P] where P = (Fo^2^+2Fc^2^)/3'
_refine_ls_weighting_scheme calc
_refine_ls_wR_factor_gt 0.0684
_refine_ls_wR_factor_ref 0.0749
_reflns_number_gt 5166
_reflns_number_total 6606
_reflns_threshold_expression I>2\s(I)
_cod_data_source_file kp6013.cif
_cod_data_source_block II
_cod_original_sg_symbol_H-M 'P 21/n'
_cod_database_code 2204726
_cod_database_fobs_code 2204726

loop_
_symmetry_equiv_pos_as_xyz
'x, y, z'
'-x+1/2, y+1/2, -z+1/2'
'-x, -y, -z'
'x-1/2, -y-1/2, z-1/2'

loop_
_atom_site_label
_atom_site_fract_x
_atom_site_fract_y
_atom_site_fract_z
_atom_site_U_iso_or_equiv
_atom_site_adp_type
_atom_site_calc_flag
_atom_site_occupancy
_atom_site_type_symbol
Cl1A 0.46836(3) 1.16492(7) 0.92426(3) 0.03069(15) Uani d 1 Cl
Cl2A 0.58836(3) 0.60828(8) 0.82751(3) 0.02941(14) Uani d 1 Cl
Cl3A 0.33045(4) 0.56048(9) 0.89636(3) 0.04118(17) Uani d 1 Cl
S1A 0.54442(3) 0.65218(7) 0.90966(3) 0.02540(14) Uani d 1 S
O1A 0.59067(10) 0.5702(2) 0.95665(8) 0.0380(5) Uani d 1 O
N1A 0.40886(11) 0.8490(3) 0.91026(9) 0.0268(4) Uani d 1 N
N2A 0.53844(11) 0.8669(2) 0.91508(9) 0.0264(4) Uani d 1 N
N3A 0.46784(11) 0.5596(3) 0.90133(11) 0.0328(5) Uani d 1 N
C1A 0.47243(13) 0.9331(3) 0.91524(10) 0.0227(5) Uani d 1 C
C2A 0.41205(13) 0.6694(3) 0.90367(11) 0.0266(5) Uani d 1 C
Cl1B 0.56508(3) 0.11527(7) 0.77596(3) 0.02760(14) Uani d 1 Cl
Cl2B 0.40911(3) 0.68225(7) 0.74322(3) 0.02751(14) Uani d 1 Cl
Cl3B 0.29050(3) 0.05962(8) 0.76868(3) 0.03489(16) Uani d 1 Cl
S1B 0.41431(3) 0.44791(7) 0.69441(3) 0.01954(13) Uani d 1 S
O1B 0.41034(9) 0.5013(2) 0.63024(7) 0.0274(4) Uani d 1 O
N1B 0.42677(10) 0.1177(2) 0.77005(9) 0.0223(4) Uani d 1 N
N2B 0.48815(10) 0.3584(2) 0.71739(9) 0.0210(4) Uani d 1 N
N3B 0.34766(10) 0.3317(2) 0.71480(9) 0.0247(4) Uani d 1 N
C1B 0.48397(12) 0.2082(3) 0.75182(10) 0.0198(5) Uani d 1 C
C2B 0.36338(12) 0.1848(3) 0.74935(11) 0.0220(5) Uani d 1 C
Cl1C 0.82440(3) 0.72893(9) 0.57371(3) 0.03527(16) Uani d 1 Cl
Cl2C 0.70117(3) 0.15260(8) 0.64321(3) 0.03180(15) Uani d 1 Cl
Cl3C 0.57192(3) 0.76398(8) 0.65472(3) 0.03276(15) Uani d 1 Cl
S1C 0.72626(3) 0.38444(7) 0.68987(3) 0.02360(14) Uani d 1 S
O1C 0.75337(10) 0.3278(2) 0.75035(8) 0.0357(4) Uani d 1 O
N1C 0.78386(10) 0.4802(3) 0.64914(10) 0.0268(5) Uani d 1 N
N2C 0.65410(10) 0.4979(2) 0.69060(9) 0.0248(4) Uani d 1 N
N3C 0.69789(10) 0.7098(2) 0.61513(9) 0.0215(4) Uani d 1 N
C1C 0.76103(12) 0.6272(3) 0.61718(11) 0.0228(5) Uani d 1 C
C2C 0.65057(12) 0.6422(3) 0.65284(11) 0.0217(5) Uani d 1 C
Cl1D 0.54085(3) 0.36538(10) 0.56087(3) 0.04021(17) Uani d 1 Cl
Cl2D 0.64993(4) -0.17801(8) 0.47251(3) 0.03842(17) Uani d 1 Cl
Cl3D 0.77259(3) 0.41874(9) 0.44240(3) 0.03777(17) Uani d 1 Cl
S1D 0.61442(3) 0.04320(7) 0.42553(3) 0.02126(13) Uani d 1 S
O1D 0.57826(9) -0.0190(2) 0.36924(7) 0.0285(4) Uani d 1 O
N1D 0.65706(10) 0.3591(3) 0.50037(9) 0.0241(4) Uani d 1 N
N2D 0.56357(10) 0.1417(3) 0.47189(9) 0.0255(4) Uani d 1 N
N3D 0.68466(10) 0.1593(2) 0.41480(9) 0.0242(4) Uani d 1 N
C1D 0.59390(13) 0.2787(3) 0.50460(11) 0.0240(5) Uani d 1 C
C2D 0.69609(12) 0.2977(3) 0.45398(11) 0.0242(5) Uani d 1 C

loop_
_atom_site_aniso_label
_atom_site_aniso_U_11
_atom_site_aniso_U_22
_atom_site_aniso_U_33
_atom_site_aniso_U_12
_atom_site_aniso_U_13
_atom_site_aniso_U_23
Cl1A 0.0420(4) 0.0179(3) 0.0325(3) 0.0059(2) 0.0053(3) -0.0035(2)
Cl2A 0.0295(3) 0.0308(3) 0.0286(3) 0.0005(2) 0.0074(3) -0.0058(2)
Cl3A 0.0311(4) 0.0381(4) 0.0555(5) -0.0092(3) 0.0131(3) 0.0038(3)
S1A 0.0289(3) 0.0201(3) 0.0277(3) 0.0065(2) 0.0057(3) 0.0003(2)
O1A 0.0495(12) 0.0357(10) 0.0284(10) 0.0225(9) 0.0003(9) 0.0009(7)
N1A 0.0277(12) 0.0244(10) 0.0288(12) 0.0039(9) 0.0076(9) 0.0023(8)
N2A 0.0278(12) 0.0200(10) 0.0317(12) 0.0029(8) 0.0048(9) -0.0027(8)
N3A 0.0309(12) 0.0196(10) 0.0490(14) 0.0007(9) 0.0131(10) 0.0054(9)
C1A 0.0315(14) 0.0191(11) 0.0178(12) 0.0044(10) 0.0043(10) -0.0006(8)
C2A 0.0293(14) 0.0251(13) 0.0265(13) -0.0003(10) 0.0101(11) 0.0042(9)
Cl1B 0.0215(3) 0.0270(3) 0.0339(3) 0.0055(2) -0.0010(2) 0.0034(2)
Cl2B 0.0320(3) 0.0212(3) 0.0296(3) 0.0046(2) 0.0045(3) -0.0034(2)
Cl3B 0.0232(3) 0.0337(3) 0.0489(4) -0.0067(3) 0.0123(3) 0.0045(3)
S1B 0.0185(3) 0.0188(3) 0.0215(3) 0.0023(2) 0.0035(2) 0.0001(2)
O1B 0.0299(10) 0.0319(9) 0.0206(9) 0.0062(7) 0.0025(7) 0.0025(7)
N1B 0.0251(11) 0.0234(10) 0.0188(10) -0.0008(8) 0.0037(8) 0.0006(7)
N2B 0.0172(10) 0.0199(9) 0.0259(11) 0.0009(7) 0.0026(8) 0.0019(8)
N3B 0.0181(10) 0.0225(10) 0.0342(12) 0.0003(8) 0.0059(9) 0.0015(8)
C1B 0.0202(12) 0.0199(11) 0.0195(12) 0.0011(9) 0.0026(9) -0.0043(9)
C2B 0.0206(12) 0.0234(12) 0.0224(12) -0.0022(9) 0.0062(10) -0.0046(9)
Cl1C 0.0297(3) 0.0377(4) 0.0392(4) -0.0101(3) 0.0087(3) 0.0062(3)
Cl2C 0.0406(4) 0.0201(3) 0.0343(4) -0.0039(2) -0.0020(3) 0.0003(2)
Cl3C 0.0236(3) 0.0265(3) 0.0482(4) 0.0032(2) 0.0026(3) -0.0017(3)
S1C 0.0254(3) 0.0207(3) 0.0242(3) -0.0020(2) -0.0028(2) 0.0037(2)
O1C 0.0452(11) 0.0332(10) 0.0274(10) -0.0006(8) -0.0100(8) 0.0059(7)
N1C 0.0211(11) 0.0239(10) 0.0353(12) -0.0024(8) 0.0003(9) 0.0028(8)
N2C 0.0244(11) 0.0227(10) 0.0273(11) -0.0028(8) 0.0024(8) 0.0041(8)
N3C 0.0209(10) 0.0221(10) 0.0211(10) -0.0022(8) -0.0012(8) 0.0023(7)
C1C 0.0252(13) 0.0224(12) 0.0205(12) -0.0046(10) -0.0006(10) -0.0007(9)
C2C 0.0189(12) 0.0210(11) 0.0245(13) -0.0028(9) -0.0044(10) -0.0035(9)
Cl1D 0.0301(4) 0.0590(4) 0.0324(4) 0.0023(3) 0.0099(3) -0.0184(3)
Cl2D 0.0410(4) 0.0290(3) 0.0442(4) 0.0013(3) -0.0072(3) 0.0136(3)
Cl3D 0.0290(3) 0.0354(4) 0.0499(4) -0.0109(3) 0.0117(3) -0.0057(3)
S1D 0.0238(3) 0.0200(3) 0.0198(3) 0.0004(2) 0.0008(2) -0.0007(2)
O1D 0.0338(10) 0.0293(9) 0.0218(9) -0.0002(7) -0.0045(7) -0.0044(7)
N1D 0.0224(11) 0.0272(11) 0.0227(11) -0.0010(8) 0.0001(8) -0.0045(8)
N2D 0.0218(11) 0.0309(11) 0.0241(11) -0.0037(8) 0.0051(8) -0.0051(8)
N3D 0.0229(11) 0.0230(10) 0.0273(11) -0.0002(8) 0.0050(9) -0.0020(8)
C1D 0.0235(13) 0.0286(12) 0.0202(12) 0.0035(10) 0.0027(10) -0.0022(9)
C2D 0.0232(13) 0.0240(12) 0.0253(13) -0.0003(10) 0.0007(10) 0.0024(9)

loop_
_atom_type_symbol
_atom_type_description
_atom_type_scat_dispersion_real
_atom_type_scat_dispersion_imag
_atom_type_scat_source
C C 0.0033 0.0016 'International Tables Vol C Tables 4.2.6.8 and 6.1.1.4'
Cl Cl 0.1484 0.1585 'International Tables Vol C Tables 4.2.6.8 and 6.1.1.4'
N N 0.0061 0.0033 'International Tables Vol C Tables 4.2.6.8 and 6.1.1.4'
O O 0.0106 0.0060 'International Tables Vol C Tables 4.2.6.8 and 6.1.1.4'
S S 0.1246 0.1234 'International Tables Vol C Tables 4.2.6.8 and 6.1.1.4'

loop_
_geom_angle_atom_site_label_1
_geom_angle_atom_site_label_2
_geom_angle_atom_site_label_3
_geom_angle
_geom_angle_publ_flag
O1A S1A N2A 114.39(11) ?
O1A S1A N3A 114.07(12) ?
N2A S1A N3A 111.55(11) ?
O1A S1A Cl2A 106.58(8) ?
N2A S1A Cl2A 104.95(8) ?
N3A S1A Cl2A 104.17(9) ?
C2A N1A C1A 114.9(2) ?
C1A N2A S1A 115.70(16) ?
C2A N3A S1A 116.36(17) ?
N2A C1A N1A 130.8(2) y
N2A C1A Cl1A 114.25(17) ?
N1A C1A Cl1A 114.97(17) ?
N3A C2A N1A 130.6(2) y
N3A C2A Cl3A 114.22(17) ?
N1A C2A Cl3A 115.22(18) ?
O1B S1B N2B 114.24(10) ?
O1B S1B N3B 114.27(10) ?
N2B S1B N3B 112.09(10) ?
O1B S1B Cl2B 105.06(7) ?
N2B S1B Cl2B 105.13(7) ?
N3B S1B Cl2B 104.84(8) ?
C1B N1B C2B 115.50(19) ?
C1B N2B S1B 116.00(16) ?
C2B N3B S1B 115.74(16) ?
N2B C1B N1B 130.3(2) y
N2B C1B Cl1B 114.67(16) ?
N1B C1B Cl1B 115.05(16) ?
N3B C2B N1B 130.3(2) y
N3B C2B Cl3B 114.47(17) ?
N1B C2B Cl3B 115.20(17) ?
O1C S1C N1C 114.08(11) ?
O1C S1C N2C 113.93(11) ?
N1C S1C N2C 112.11(10) ?
O1C S1C Cl2C 105.18(8) ?
N1C S1C Cl2C 104.56(8) ?
N2C S1C Cl2C 105.89(8) ?
C1C N1C S1C 115.53(17) ?
C2C N2C S1C 115.22(17) ?
C2C N3C C1C 115.58(19) ?
N3C C1C N1C 130.3(2) y
N3C C1C Cl1C 115.03(17) ?
N1C C1C Cl1C 114.67(17) ?
N3C C2C N2C 130.8(2) y
N3C C2C Cl3C 114.78(16) ?
N2C C2C Cl3C 114.40(17) ?
O1D S1D N2D 113.58(10) ?
O1D S1D N3D 114.12(10) ?
N2D S1D N3D 111.94(10) ?
O1D S1D Cl2D 106.90(7) ?
N2D S1D Cl2D 104.62(8) ?
N3D S1D Cl2D 104.64(8) ?
C1D N1D C2D 115.08(19) ?
C1D N2D S1D 114.74(16) ?
C2D N3D S1D 115.17(17) ?
N1D C1D N2D 130.9(2) y
N1D C1D Cl1D 115.62(17) ?
N2D C1D Cl1D 113.52(17) ?
N3D C2D N1D 130.4(2) y
N3D C2D Cl3D 114.44(18) ?
N1D C2D Cl3D 115.18(17) ?

loop_
_geom_bond_atom_site_label_1
_geom_bond_atom_site_label_2
_geom_bond_distance
_geom_bond_publ_flag
Cl1A C1A 1.709(2) ?
Cl2A S1A 1.9935(8) y
Cl3A C2A 1.716(2) ?
S1A O1A 1.4149(18) y
S1A N2A 1.5798(19) y
S1A N3A 1.580(2) y
N1A C2A 1.323(3) ?
N1A C1A 1.333(3) ?
N2A C1A 1.321(3) ?
N3A C2A 1.317(3) ?
Cl1B C1B 1.709(2) ?
Cl2B S1B 2.0084(8) y
Cl3B C2B 1.706(2) ?
S1B O1B 1.4154(16) y
S1B N2B 1.5760(18) y
S1B N3B 1.5847(19) y
N1B C1B 1.330(3) ?
N1B C2B 1.331(3) ?
N2B C1B 1.325(3) ?
N3B C2B 1.325(3) ?
Cl1C C1C 1.709(2) ?
Cl2C S1C 2.0064(8) y
Cl3C C2C 1.717(2) ?
S1C O1C 1.4155(17) y
S1C N1C 1.579(2) y
S1C N2C 1.581(2) y
N1C C1C 1.328(3) ?
N2C C2C 1.325(3) ?
N3C C2C 1.320(3) ?
N3C C1C 1.321(3) ?
Cl1D C1D 1.714(2) ?
Cl2D S1D 1.9947(8) y
Cl3D C2D 1.707(2) ?
S1D O1D 1.4142(16) y
S1D N2D 1.578(2) y
S1D N3D 1.5867(19) y
N1D C1D 1.323(3) ?
N1D C2D 1.334(3) ?
N2D C1D 1.328(3) ?
N3D C2D 1.321(3) ?

loop_
_cod_related_entry_id
_cod_related_entry_database
_cod_related_entry_code
1 ChemSpider 30654771
